data_1575312
loop_
_publ_author_name
'Lin, Chuiyi'
'Zhang, Jiwu'
'Zhang, Zhihan'
'Chong, Qinglei'
'Meng, Fanke'

_publ_section_title
;
 Cobalt-catalyzed diastereo- and enantioselective reductive coupling of
 cyclobutenes and aldehydes through umpolung reactivity.
;
_journal_issue 35
_journal_name_full 'Chemical science'
_journal_page_first 16250
_journal_page_last 16258
_journal_paper_doi 10.1039/d5sc03755g
_journal_volume 16
_journal_year 2025
_chemical_absolute_configuration ad
_chemical_formula_moiety 'C21 H18 F3 N O3'
_chemical_formula_sum 'C21 H18 F3 N O3'
_chemical_formula_weight 389.36
_space_group_crystal_system monoclinic
_space_group_IT_number 5
_space_group_name_Hall 'C 2y'
_space_group_name_H-M_alt 'C 1 2 1'
_atom_sites_solution_hydrogens mixed
_audit_creation_method SHELXL-2018/3
_audit_update_record
;
2024-07-26 deposited with the CCDC.	2025-07-31 downloaded from the CCDC.
;
_cell_angle_alpha 90
_cell_angle_beta 92.317(3)
_cell_angle_gamma 90
_cell_formula_units_Z 8
_cell_length_a 20.1984(5)
_cell_length_b 6.0121(5)
_cell_length_c 29.4619(10)
_cell_measurement_reflns_used 14155
_cell_measurement_temperature 100(2)
_cell_measurement_theta_max 75.4320
_cell_measurement_theta_min 2.9790
_cell_volume 3574.8(3)
_computing_structure_refinement 'SHELXL-2018/3 (Sheldrick, 2018)'
_computing_structure_solution 'SHELXT 2018/2 (Sheldrick, 2018)'
_diffrn_ambient_temperature 100(2)
_diffrn_measured_fraction_theta_full 0.998
_diffrn_measured_fraction_theta_max 0.989
_diffrn_measurement_device_type 'ROD, Synergy Custom DW system, HyPix-Arc 150'
_diffrn_radiation_type CuK\a
_diffrn_radiation_wavelength 1.54184
_diffrn_reflns_av_R_equivalents 0.0340
_diffrn_reflns_av_unetI/netI 0.0291
_diffrn_reflns_Laue_measured_fraction_full 0.998
_diffrn_reflns_Laue_measured_fraction_max 0.989
_diffrn_reflns_limit_h_max 25
_diffrn_reflns_limit_h_min -25
_diffrn_reflns_limit_k_max 5
_diffrn_reflns_limit_k_min -7
_diffrn_reflns_limit_l_max 37
_diffrn_reflns_limit_l_min -36
_diffrn_reflns_number 29298
_diffrn_reflns_point_group_measured_fraction_full 0.921
_diffrn_reflns_point_group_measured_fraction_max 0.894
_diffrn_reflns_theta_full 67.684
_diffrn_reflns_theta_max 75.937
_diffrn_reflns_theta_min 3.002
_exptl_absorpt_coefficient_mu 1.002
_exptl_absorpt_correction_T_max 1.00000
_exptl_absorpt_correction_T_min 0.87673
_exptl_absorpt_correction_type multi-scan
_exptl_absorpt_process_details
;
CrysAlisPro 1.171.43.112a (Rigaku Oxford Diffraction, 2024)
Empirical absorption correction using spherical harmonics,
implemented in SCALE3 ABSPACK scaling algorithm.
;
_exptl_crystal_colour colourless
_exptl_crystal_density_diffrn 1.447
_exptl_crystal_description block
_exptl_crystal_F_000 1616
_exptl_crystal_size_max 0.200
_exptl_crystal_size_mid 0.180
_exptl_crystal_size_min 0.150
_refine_diff_density_max 0.304
_refine_diff_density_min -0.282
_refine_diff_density_rms 0.055
_refine_ls_abs_structure_details
;
 Flack x determined using 2059 quotients [(I+)-(I-)]/[(I+)+(I-)]
 (Parsons, Flack and Wagner, Acta Cryst. B69 (2013) 249-259).
;
_refine_ls_abs_structure_Flack 0.03(6)
_refine_ls_extinction_method none
_refine_ls_goodness_of_fit_ref 1.136
_refine_ls_hydrogen_treatment mixed
_refine_ls_matrix_type full
_refine_ls_number_parameters 513
_refine_ls_number_reflns 6698
_refine_ls_number_restraints 1
_refine_ls_restrained_S_all 1.136
_refine_ls_R_factor_all 0.0601
_refine_ls_R_factor_gt 0.0551
_refine_ls_shift/su_max 0.003
_refine_ls_shift/su_mean 0.000
_refine_ls_structure_factor_coef Fsqd
_refine_ls_weighting_details 'w=1/[\s^2^(Fo^2^)+(0.0161P)^2^+9.8367P] where P=(Fo^2^+2Fc^2^)/3'
_refine_ls_weighting_scheme calc
_refine_ls_wR_factor_gt 0.1118
_refine_ls_wR_factor_ref 0.1138
_reflns_Friedel_coverage 0.647
_reflns_Friedel_fraction_full 0.826
_reflns_Friedel_fraction_max 0.779
_reflns_number_gt 6264
_reflns_number_total 6698
_reflns_threshold_expression 'I > 2\s(I)'
_cod_data_source_file d5sc03755g2.cif
_cod_data_source_block t
_cod_depositor_comments 'Adding full bibliography for 1575312--1575313.cif.'
_cod_original_sg_symbol_H-M 'C 2'
_cod_database_code 1575312
_shelx_shelxl_version_number 2018/3
_shelx_space_group_comment
;
The symmetry employed for this shelxl refinement is uniquely defined
by the following loop, which should always be used as a source of
symmetry information in preference to the above space-group names.
They are only intended as comments.
;
_shelx_estimated_absorpt_t_min 0.825
_shelx_estimated_absorpt_t_max 0.864

loop_
_space_group_symop_operation_xyz
'x, y, z'
'-x, y, -z'
'x+1/2, y+1/2, z'
'-x+1/2, y+1/2, -z'

loop_
_atom_site_label
_atom_site_type_symbol
_atom_site_fract_x
_atom_site_fract_y
_atom_site_fract_z
_atom_site_U_iso_or_equiv
_atom_site_adp_type
_atom_site_occupancy
_atom_site_site_symmetry_order
_atom_site_calc_flag
_atom_site_refinement_flags_posn
_atom_site_refinement_flags_adp
_atom_site_refinement_flags_occupancy
_atom_site_disorder_assembly
_atom_site_disorder_group
N1 N -0.13701(15) 0.5726(6) -0.01349(11) 0.0195(7) Uani 1 1 d . . . . .
C1 C -0.18021(19) 0.6315(7) 0.02067(14) 0.0216(9) Uani 1 1 d . . . . .
H1 H 0.002(3) 0.044(12) 0.058(2) 0.08(2) Uiso 1 1 d . . . . .
O1 O -0.07464(13) 0.2753(6) -0.03508(10) 0.0257(7) Uani 1 1 d . . . . .
F1 F 0.10727(14) 0.2552(6) 0.29559(9) 0.0403(7) Uani 1 1 d . . . . .
C30 C 0.61205(18) 0.4761(8) 0.51056(14) 0.0225(9) Uani 1 1 d . . . . .
C29 C 0.55439(19) 0.2566(8) 0.39853(14) 0.0232(9) Uani 1 1 d . . . . .
H29 H 0.594676 0.185824 0.386161 0.028 Uiso 1 1 calc R U . . .
C28 C 0.4760(2) 0.5181(8) 0.35408(15) 0.0288(10) Uani 1 1 d . . . . .
H28 H 0.483731 0.629940 0.376450 0.035 Uiso 1 1 calc R U . . .
C27 C 0.4321(2) 0.5588(9) 0.31754(15) 0.0311(11) Uani 1 1 d . . . . .
H27 H 0.409183 0.696608 0.315399 0.037 Uiso 1 1 calc R U . . .
C26 C 0.4217(2) 0.3996(9) 0.28435(15) 0.0332(12) Uani 1 1 d . . . . .
C25 C 0.4541(2) 0.1957(9) 0.28782(16) 0.0327(11) Uani 1 1 d . . . . .
H25 H 0.446697 0.084758 0.265229 0.039 Uiso 1 1 calc R U . . .
C6 C -0.17736(19) 0.4507(7) 0.05586(14) 0.0205(9) Uani 1 1 d . . . . .
H6 H -0.221397 0.391876 0.064535 0.025 Uiso 1 1 calc R U . . .
O6 O 0.52366(15) 0.0925(5) 0.42640(11) 0.0272(7) Uani 1 1 d . . . . .
F6 F 0.38278(13) 0.6497(6) 0.22759(10) 0.0434(8) Uani 1 1 d . . . . .
C15 C -0.00525(19) 0.2061(8) 0.14331(14) 0.0229(9) Uani 1 1 d . . . . .
C2 C -0.1105(2) 0.3609(7) -0.00773(14) 0.0225(9) Uani 1 1 d . . . . .
H2 H 0.497(3) 0.154(11) 0.443(2) 0.06(2) Uiso 1 1 d . . . . .
N2 N 0.63867(16) 0.6869(6) 0.51643(12) 0.0227(8) Uani 1 1 d . . . . .
O2 O -0.21068(14) 0.8058(5) 0.02032(10) 0.0253(7) Uani 1 1 d . . . . .
F2 F 0.18802(13) 0.2551(6) 0.25123(10) 0.0508(9) Uani 1 1 d . . . . .
C20 C 0.1281(2) 0.3427(10) 0.25687(16) 0.0349(12) Uani 1 1 d . . . . .
C31 C 0.6310(2) 0.3917(7) 0.46528(14) 0.0228(9) Uani 1 1 d . . . . .
H31 H 0.647871 0.235301 0.464874 0.027 Uiso 1 1 calc R U . . .
C35 C 0.68072(19) 0.7459(8) 0.48195(14) 0.0218(9) Uani 1 1 d . . . . .
C23 C 0.5087(2) 0.3150(8) 0.35821(14) 0.0256(10) Uani 1 1 d . . . . .
C9 C -0.16216(19) 0.7321(7) -0.09093(14) 0.0215(9) Uani 1 1 d . . . . .
C14 C -0.2026(2) 0.5536(8) -0.10440(15) 0.0275(10) Uani 1 1 d . . . . .
H14 H -0.203525 0.422581 -0.086393 0.033 Uiso 1 1 calc R U . . .
C42 C 0.7088(2) 0.6511(8) 0.60493(15) 0.0266(10) Uani 1 1 d . . . . .
H42 H 0.708827 0.525878 0.585263 0.032 Uiso 1 1 calc R U . . .
C34 C 0.67830(19) 0.5696(7) 0.44665(14) 0.0231(9) Uani 1 1 d . . . . .
H34 H 0.722414 0.512587 0.437711 0.028 Uiso 1 1 calc R U . . .
C21 C 0.0096(2) 0.0430(8) 0.17611(15) 0.0252(10) Uani 1 1 d . . . . .
H21 H -0.009667 -0.100573 0.173060 0.030 Uiso 1 1 calc R U . . .
C19 C 0.0523(2) 0.0893(8) 0.21305(15) 0.0289(11) Uani 1 1 d . . . . .
H19 H 0.061541 -0.021642 0.235380 0.035 Uiso 1 1 calc R U . . .
C18 C 0.0812(2) 0.2971(8) 0.21727(14) 0.0246(10) Uani 1 1 d . . . . .
C17 C 0.0680(2) 0.4602(8) 0.18459(14) 0.0275(10) Uani 1 1 d . . . . .
H17 H 0.088402 0.602251 0.187269 0.033 Uiso 1 1 calc R U . . .
C16 C 0.0247(2) 0.4133(8) 0.14809(15) 0.0255(10) Uani 1 1 d . . . . .
H16 H 0.015423 0.524979 0.125921 0.031 Uiso 1 1 calc R U . . .
C8 C -0.11713(19) 0.7248(7) -0.04880(14) 0.0219(9) Uani 1 1 d . . . . .
H8A H -0.072134 0.682856 -0.057843 0.026 Uiso 1 1 calc R U . . .
H8B H -0.114310 0.876460 -0.035778 0.026 Uiso 1 1 calc R U . . .
C7 C -0.05220(19) 0.1439(7) 0.10371(14) 0.0218(9) Uani 1 1 d . . . . .
H7 H -0.091907 0.072723 0.116797 0.026 Uiso 1 1 calc R U . . .
C38 C 0.6685(2) 1.0129(8) 0.62387(15) 0.0282(10) Uani 1 1 d . . . . .
H38 H 0.640480 1.136633 0.617262 0.034 Uiso 1 1 calc R U . . .
C37 C 0.6678(2) 0.8315(7) 0.59452(15) 0.0238(10) Uani 1 1 d . . . . .
C10 C -0.1617(2) 0.9226(8) -0.11758(15) 0.0261(10) Uani 1 1 d . . . . .
H10 H -0.134582 1.044973 -0.108464 0.031 Uiso 1 1 calc R U . . .
C13 C -0.2413(2) 0.5686(9) -0.14416(16) 0.0343(12) Uani 1 1 d . . . . .
H13 H -0.268950 0.447400 -0.153321 0.041 Uiso 1 1 calc R U . . .
C5 C -0.12746(19) 0.4987(8) 0.09652(14) 0.0244(9) Uani 1 1 d . . . . .
H5A H -0.112415 0.655292 0.098223 0.029 Uiso 1 1 calc R U . . .
H5B H -0.143042 0.447666 0.126200 0.029 Uiso 1 1 calc R U . . .
O5 O 0.57641(14) 0.3889(5) 0.53814(10) 0.0263(7) Uani 1 1 d . . . . .
F5 F 0.31043(13) 0.4475(6) 0.25843(10) 0.0499(9) Uani 1 1 d . . . . .
C3 C -0.13009(18) 0.2763(7) 0.03721(14) 0.0204(9) Uani 1 1 d . . . . .
H3 H -0.146244 0.119134 0.037630 0.024 Uiso 1 1 calc R U . . .
O3 O -0.02224(15) -0.0194(5) 0.07536(11) 0.0258(7) Uani 1 1 d . . . . .
F3 F 0.13709(16) 0.5595(6) 0.26475(10) 0.0515(9) Uani 1 1 d . . . . .
C41 C 0.7498(2) 0.6534(9) 0.64400(16) 0.0309(11) Uani 1 1 d . . . . .
H41 H 0.777684 0.529796 0.650908 0.037 Uiso 1 1 calc R U . . .
C24 C 0.4971(2) 0.1570(9) 0.32441(15) 0.0297(10) Uani 1 1 d . . . . .
H24 H 0.519474 0.018160 0.326624 0.036 Uiso 1 1 calc R U . . .
C32 C 0.57792(19) 0.4507(8) 0.42737(14) 0.0215(9) Uani 1 1 d . . . . .
H32 H 0.539708 0.531831 0.440194 0.026 Uiso 1 1 calc R U . . .
C22 C 0.3735(2) 0.4463(11) 0.24602(16) 0.0381(13) Uani 1 1 d . . . . .
C36 C 0.6216(2) 0.8361(8) 0.55312(14) 0.0242(9) Uani 1 1 d . . . . .
H36A H 0.576508 0.798279 0.562557 0.029 Uiso 1 1 calc R U . . .
H36B H 0.620152 0.989895 0.541134 0.029 Uiso 1 1 calc R U . . .
C33 C 0.6273(2) 0.6147(8) 0.40624(14) 0.0252(10) Uani 1 1 d . . . . .
H33A H 0.611130 0.770155 0.404808 0.030 Uiso 1 1 calc R U . . .
H33B H 0.642852 0.566110 0.376388 0.030 Uiso 1 1 calc R U . . .
C39 C 0.7096(2) 1.0150(8) 0.66254(16) 0.0314(11) Uani 1 1 d . . . . .
H39 H 0.710130 1.140704 0.682078 0.038 Uiso 1 1 calc R U . . .
C11 C -0.2004(2) 0.9355(9) -0.15722(16) 0.0315(11) Uani 1 1 d . . . . .
H11 H -0.199619 1.066556 -0.175206 0.038 Uiso 1 1 calc R U . . .
C4 C -0.07681(19) 0.3391(7) 0.07531(14) 0.0204(9) Uani 1 1 d . . . . .
H4 H -0.039135 0.423285 0.062535 0.025 Uiso 1 1 calc R U . . .
O4 O 0.71149(14) 0.9207(5) 0.48204(10) 0.0268(7) Uani 1 1 d . . . . .
F4 F 0.37670(15) 0.3030(6) 0.21144(10) 0.0507(9) Uani 1 1 d . . . . .
C12 C -0.2402(2) 0.7598(10) -0.17084(15) 0.0354(12) Uani 1 1 d . . . . .
H12 H -0.266551 0.768824 -0.198202 0.042 Uiso 1 1 calc R U . . .
C40 C 0.7500(2) 0.8350(9) 0.67289(16) 0.0321(11) Uani 1 1 d . . . . .
H40 H 0.777779 0.835833 0.699695 0.039 Uiso 1 1 calc R U . . .

loop_
_atom_site_aniso_label
_atom_site_aniso_U_11
_atom_site_aniso_U_22
_atom_site_aniso_U_33
_atom_site_aniso_U_23
_atom_site_aniso_U_13
_atom_site_aniso_U_12
N1 0.0168(16) 0.0127(19) 0.0291(19) 0.0001(14) 0.0011(13) -0.0027(13)
C1 0.0194(19) 0.015(2) 0.030(2) -0.0041(18) -0.0010(16) -0.0012(18)
O1 0.0204(14) 0.0235(18) 0.0333(16) -0.0046(14) 0.0038(12) 0.0009(13)
F1 0.0430(15) 0.051(2) 0.0266(13) 0.0055(13) 0.0016(11) 0.0030(14)
C30 0.0121(17) 0.025(3) 0.030(2) -0.0018(19) -0.0034(16) 0.0064(17)
C29 0.0215(19) 0.018(2) 0.030(2) -0.0010(19) 0.0047(16) 0.0011(18)
C28 0.028(2) 0.028(3) 0.030(2) -0.004(2) -0.0005(18) 0.006(2)
C27 0.024(2) 0.036(3) 0.033(2) -0.002(2) 0.0014(18) 0.007(2)
C26 0.026(2) 0.046(4) 0.027(2) 0.003(2) 0.0025(18) -0.001(2)
C25 0.026(2) 0.037(3) 0.034(3) -0.005(2) -0.0022(19) 0.001(2)
C6 0.0183(18) 0.012(2) 0.031(2) -0.0021(18) 0.0025(16) 0.0002(17)
O6 0.0252(15) 0.0195(19) 0.0371(18) 0.0001(14) 0.0026(13) -0.0012(13)
F6 0.0310(14) 0.055(2) 0.0440(17) 0.0166(15) -0.0019(12) 0.0012(14)
C15 0.0156(18) 0.023(3) 0.030(2) 0.0019(18) 0.0032(16) 0.0002(17)
C2 0.022(2) 0.018(2) 0.027(2) -0.0043(18) -0.0025(17) 0.0023(18)
N2 0.0227(17) 0.019(2) 0.0269(19) -0.0002(15) 0.0022(14) 0.0002(15)
O2 0.0226(14) 0.0120(17) 0.0415(18) -0.0019(13) 0.0021(12) 0.0027(13)
F2 0.0247(13) 0.086(3) 0.0411(16) -0.0109(18) -0.0051(12) 0.0081(16)
C20 0.034(2) 0.042(3) 0.029(2) -0.001(2) 0.0018(19) 0.004(2)
C31 0.023(2) 0.018(2) 0.028(2) 0.0010(18) 0.0003(16) 0.0006(17)
C35 0.0169(18) 0.020(3) 0.029(2) 0.0025(19) 0.0000(16) 0.0076(18)
C23 0.0185(19) 0.029(3) 0.029(2) -0.0014(19) 0.0045(17) -0.0004(18)
C9 0.0185(18) 0.016(2) 0.030(2) -0.0024(18) 0.0049(16) -0.0018(17)
C14 0.025(2) 0.025(3) 0.033(2) -0.001(2) -0.0001(18) 0.0010(19)
C42 0.027(2) 0.018(2) 0.035(2) -0.0001(19) 0.0050(18) 0.0005(19)
C34 0.0187(19) 0.019(2) 0.032(2) 0.0001(18) 0.0029(17) 0.0012(17)
C21 0.025(2) 0.014(2) 0.036(2) 0.0062(18) 0.0056(18) 0.0003(18)
C19 0.026(2) 0.030(3) 0.031(2) 0.008(2) -0.0013(18) 0.006(2)
C18 0.0201(19) 0.024(3) 0.030(2) -0.0011(19) 0.0023(16) -0.0003(18)
C17 0.030(2) 0.022(3) 0.030(2) 0.000(2) -0.0014(18) -0.002(2)
C16 0.025(2) 0.020(3) 0.031(2) 0.0064(19) 0.0008(17) -0.0011(18)
C8 0.0216(19) 0.011(2) 0.033(2) 0.0010(17) 0.0042(17) 0.0006(17)
C7 0.0192(19) 0.017(2) 0.029(2) 0.0003(18) 0.0010(16) -0.0015(17)
C38 0.027(2) 0.019(3) 0.039(3) -0.002(2) 0.0080(19) -0.0005(19)
C37 0.022(2) 0.019(3) 0.031(2) 0.0020(18) 0.0082(17) -0.0080(18)
C10 0.022(2) 0.022(3) 0.035(2) -0.001(2) 0.0051(17) -0.0047(18)
C13 0.027(2) 0.035(3) 0.041(3) -0.009(2) -0.001(2) -0.006(2)
C5 0.025(2) 0.017(2) 0.031(2) -0.0020(18) -0.0007(17) 0.0041(18)
O5 0.0262(15) 0.0199(19) 0.0331(17) 0.0032(13) 0.0047(13) -0.0039(13)
F5 0.0213(13) 0.080(3) 0.0482(17) 0.0204(17) -0.0012(12) -0.0051(15)
C3 0.0179(18) 0.011(2) 0.032(2) -0.0004(18) -0.0005(16) -0.0005(16)
O3 0.0242(15) 0.0148(17) 0.0385(18) -0.0010(14) 0.0038(13) -0.0008(13)
F3 0.067(2) 0.041(2) 0.0453(18) -0.0014(15) -0.0233(16) -0.0145(17)
C41 0.028(2) 0.025(3) 0.039(3) 0.000(2) -0.0016(19) 0.005(2)
C24 0.029(2) 0.027(3) 0.033(2) -0.004(2) 0.0011(19) 0.001(2)
C32 0.0183(19) 0.019(2) 0.027(2) 0.0003(18) 0.0015(16) 0.0022(17)
C22 0.023(2) 0.057(4) 0.034(3) 0.006(3) 0.0015(19) -0.003(2)
C36 0.024(2) 0.017(2) 0.031(2) 0.0009(18) 0.0046(17) 0.0036(18)
C33 0.024(2) 0.025(3) 0.027(2) 0.0044(19) -0.0001(17) -0.0018(18)
C39 0.029(2) 0.030(3) 0.035(3) -0.006(2) 0.0022(19) -0.001(2)
C11 0.026(2) 0.032(3) 0.037(3) 0.005(2) 0.0034(18) -0.004(2)
C4 0.0157(18) 0.018(2) 0.027(2) -0.0019(17) 0.0011(16) -0.0019(16)
O4 0.0235(15) 0.0196(19) 0.0373(17) 0.0035(14) 0.0007(12) -0.0039(13)
F4 0.0466(17) 0.064(2) 0.0402(17) -0.0025(16) -0.0117(13) -0.0072(17)
C12 0.028(2) 0.049(4) 0.028(2) 0.000(2) -0.0010(18) 0.003(2)
C40 0.031(2) 0.033(3) 0.032(3) -0.001(2) -0.0052(19) 0.000(2)

loop_
_atom_type_symbol
_atom_type_description
_atom_type_scat_dispersion_real
_atom_type_scat_dispersion_imag
_atom_type_scat_source
C C 0.0181 0.0091 'International Tables Vol C Tables 4.2.6.8 and 6.1.1.4'
H H 0.0000 0.0000 'International Tables Vol C Tables 4.2.6.8 and 6.1.1.4'
N N 0.0311 0.0180 'International Tables Vol C Tables 4.2.6.8 and 6.1.1.4'
O O 0.0492 0.0322 'International Tables Vol C Tables 4.2.6.8 and 6.1.1.4'
F F 0.0727 0.0534 'International Tables Vol C Tables 4.2.6.8 and 6.1.1.4'

loop_
_geom_angle_atom_site_label_1
_geom_angle_atom_site_label_2
_geom_angle_atom_site_label_3
_geom_angle
_geom_angle_site_symmetry_1
_geom_angle_site_symmetry_3
_geom_angle_publ_flag
C2 N1 C1 113.0(4) . . ?
C2 N1 C8 123.2(3) . . ?
C1 N1 C8 123.5(4) . . ?
O2 C1 N1 122.7(4) . . ?
O2 C1 C6 129.4(4) . . ?
N1 C1 C6 107.7(3) . . ?
O5 C30 N2 123.0(4) . . ?
O5 C30 C31 128.8(4) . . ?
N2 C30 C31 108.1(4) . . ?
O6 C29 C32 110.0(3) . . ?
O6 C29 C23 110.0(3) . . ?
C32 C29 C23 115.5(4) . . ?
C27 C28 C23 120.5(5) . . ?
C26 C27 C28 120.2(5) . . ?
C27 C26 C25 120.1(4) . . ?
C27 C26 C22 118.9(5) . . ?
C25 C26 C22 120.9(5) . . ?
C24 C25 C26 119.1(5) . . ?
C1 C6 C3 104.7(3) . . ?
C1 C6 C5 113.7(4) . . ?
C3 C6 C5 90.5(3) . . ?
C16 C15 C21 118.5(4) . . ?
C16 C15 C7 123.6(4) . . ?
C21 C15 C7 117.9(4) . . ?
O1 C2 N1 122.9(4) . . ?
O1 C2 C3 129.1(4) . . ?
N1 C2 C3 107.9(4) . . ?
C30 N2 C35 112.7(4) . . ?
C30 N2 C36 123.6(3) . . ?
C35 N2 C36 123.6(4) . . ?
F3 C20 F2 106.8(4) . . ?
F3 C20 F1 106.3(4) . . ?
F2 C20 F1 105.5(4) . . ?
F3 C20 C18 113.1(4) . . ?
F2 C20 C18 112.2(4) . . ?
F1 C20 C18 112.4(4) . . ?
C30 C31 C34 105.4(4) . . ?
C30 C31 C32 111.7(3) . . ?
C34 C31 C32 90.3(3) . . ?
O4 C35 N2 122.8(4) . . ?
O4 C35 C34 128.2(4) . . ?
N2 C35 C34 108.9(4) . . ?
C24 C23 C28 118.2(4) . . ?
C24 C23 C29 118.9(4) . . ?
C28 C23 C29 123.0(4) . . ?
C10 C9 C14 119.3(4) . . ?
C10 C9 C8 118.1(4) . . ?
C14 C9 C8 122.5(4) . . ?
C13 C14 C9 119.6(5) . . ?
C41 C42 C37 120.3(4) . . ?
C35 C34 C31 104.4(3) . . ?
C35 C34 C33 114.3(4) . . ?
C31 C34 C33 89.6(3) . . ?
C19 C21 C15 120.6(4) . . ?
C18 C19 C21 119.9(4) . . ?
C19 C18 C17 120.4(4) . . ?
C19 C18 C20 119.2(4) . . ?
C17 C18 C20 120.5(4) . . ?
C16 C17 C18 119.3(4) . . ?
C17 C16 C15 121.3(4) . . ?
N1 C8 C9 115.6(3) . . ?
O3 C7 C4 110.1(3) . . ?
O3 C7 C15 110.5(3) . . ?
C4 C7 C15 114.5(4) . . ?
C39 C38 C37 120.7(4) . . ?
C42 C37 C38 118.8(4) . . ?
C42 C37 C36 122.5(4) . . ?
C38 C37 C36 118.7(4) . . ?
C11 C10 C9 120.6(4) . . ?
C14 C13 C12 120.6(5) . . ?
C4 C5 C6 89.6(3) . . ?
C2 C3 C6 106.1(3) . . ?
C2 C3 C4 110.8(3) . . ?
C6 C3 C4 89.9(3) . . ?
C40 C41 C42 120.3(4) . . ?
C25 C24 C23 121.9(5) . . ?
C29 C32 C33 117.3(3) . . ?
C29 C32 C31 114.8(4) . . ?
C33 C32 C31 89.8(3) . . ?
F4 C22 F5 106.7(4) . . ?
F4 C22 F6 105.3(4) . . ?
F5 C22 F6 104.7(4) . . ?
F4 C22 C26 114.0(5) . . ?
F5 C22 C26 113.2(4) . . ?
F6 C22 C26 112.2(4) . . ?
N2 C36 C37 115.7(3) . . ?
C32 C33 C34 89.9(3) . . ?
C40 C39 C38 120.3(4) . . ?
C12 C11 C10 120.4(5) . . ?
C7 C4 C5 117.6(3) . . ?
C7 C4 C3 114.2(4) . . ?
C5 C4 C3 89.6(3) . . ?
C11 C12 C13 119.5(4) . . ?
C39 C40 C41 119.6(4) . . ?

loop_
_geom_bond_atom_site_label_1
_geom_bond_atom_site_label_2
_geom_bond_distance
_geom_bond_site_symmetry_2
_geom_bond_publ_flag
N1 C2 1.388(5) . ?
N1 C1 1.404(5) . ?
N1 C8 1.454(5) . ?
C1 O2 1.215(5) . ?
C1 C6 1.502(6) . ?
O1 C2 1.219(5) . ?
F1 C20 1.339(6) . ?
C30 O5 1.225(5) . ?
C30 N2 1.385(6) . ?
C30 C31 1.492(6) . ?
C29 O6 1.440(5) . ?
C29 C32 1.509(6) . ?
C29 C23 1.516(6) . ?
C28 C27 1.388(6) . ?
C28 C23 1.391(6) . ?
C27 C26 1.378(7) . ?
C26 C25 1.392(7) . ?
C26 C22 1.488(7) . ?
C25 C24 1.376(6) . ?
C6 C3 1.535(6) . ?
C6 C5 1.561(6) . ?
F6 C22 1.354(7) . ?
C15 C16 1.390(6) . ?
C15 C21 1.400(6) . ?
C15 C7 1.520(6) . ?
C2 C3 1.486(6) . ?
N2 C35 1.396(5) . ?
N2 C36 1.456(5) . ?
F2 C20 1.337(6) . ?
C20 F3 1.335(6) . ?
C20 C18 1.498(6) . ?
C31 C34 1.549(6) . ?
C31 C32 1.558(6) . ?
C35 O4 1.221(5) . ?
C35 C34 1.484(6) . ?
C23 C24 1.390(6) . ?
C9 C10 1.389(6) . ?
C9 C14 1.396(6) . ?
C9 C8 1.509(6) . ?
C14 C13 1.385(6) . ?
C42 C41 1.390(6) . ?
C42 C37 1.392(6) . ?
C34 C33 1.566(6) . ?
C21 C19 1.389(6) . ?
C19 C18 1.383(7) . ?
C18 C17 1.393(6) . ?
C17 C16 1.387(6) . ?
C7 O3 1.438(5) . ?
C7 C4 1.513(6) . ?
C38 C39 1.383(6) . ?
C38 C37 1.392(6) . ?
C37 C36 1.505(6) . ?
C10 C11 1.381(6) . ?
C13 C12 1.393(7) . ?
C5 C4 1.552(6) . ?
F5 C22 1.339(5) . ?
C3 C4 1.569(5) . ?
C41 C40 1.384(7) . ?
C32 C33 1.551(6) . ?
C22 F4 1.338(6) . ?
C39 C40 1.382(7) . ?
C11 C12 1.377(7) . ?

loop_
_geom_torsion_atom_site_label_1
_geom_torsion_atom_site_label_2
_geom_torsion_atom_site_label_3
_geom_torsion_atom_site_label_4
_geom_torsion
_geom_torsion_site_symmetry_1
_geom_torsion_site_symmetry_2
_geom_torsion_site_symmetry_3
_geom_torsion_site_symmetry_4
_geom_torsion_publ_flag
C2 N1 C1 O2 -176.4(4) . . . . ?
C8 N1 C1 O2 9.1(6) . . . . ?
C2 N1 C1 C6 6.4(4) . . . . ?
C8 N1 C1 C6 -168.1(3) . . . . ?
C23 C28 C27 C26 -1.5(7) . . . . ?
C28 C27 C26 C25 1.3(7) . . . . ?
C28 C27 C26 C22 179.0(4) . . . . ?
C27 C26 C25 C24 -0.8(7) . . . . ?
C22 C26 C25 C24 -178.4(4) . . . . ?
O2 C1 C6 C3 -179.4(4) . . . . ?
N1 C1 C6 C3 -2.4(4) . . . . ?
O2 C1 C6 C5 -82.1(5) . . . . ?
N1 C1 C6 C5 94.8(4) . . . . ?
C1 N1 C2 O1 176.2(4) . . . . ?
C8 N1 C2 O1 -9.3(6) . . . . ?
C1 N1 C2 C3 -7.7(4) . . . . ?
C8 N1 C2 C3 166.8(3) . . . . ?
O5 C30 N2 C35 176.5(4) . . . . ?
C31 C30 N2 C35 -7.1(4) . . . . ?
O5 C30 N2 C36 -6.9(6) . . . . ?
C31 C30 N2 C36 169.5(4) . . . . ?
O5 C30 C31 C34 -178.5(4) . . . . ?
N2 C30 C31 C34 5.4(4) . . . . ?
O5 C30 C31 C32 84.9(5) . . . . ?
N2 C30 C31 C32 -91.2(4) . . . . ?
C30 N2 C35 O4 -176.5(4) . . . . ?
C36 N2 C35 O4 6.9(6) . . . . ?
C30 N2 C35 C34 5.8(4) . . . . ?
C36 N2 C35 C34 -170.8(4) . . . . ?
C27 C28 C23 C24 1.2(7) . . . . ?
C27 C28 C23 C29 -176.8(4) . . . . ?
O6 C29 C23 C24 -69.4(5) . . . . ?
C32 C29 C23 C24 165.4(4) . . . . ?
O6 C29 C23 C28 108.5(5) . . . . ?
C32 C29 C23 C28 -16.7(6) . . . . ?
C10 C9 C14 C13 0.3(6) . . . . ?
C8 C9 C14 C13 -178.1(4) . . . . ?
O4 C35 C34 C31 -179.6(4) . . . . ?
N2 C35 C34 C31 -2.0(4) . . . . ?
O4 C35 C34 C33 -83.4(5) . . . . ?
N2 C35 C34 C33 94.2(4) . . . . ?
C30 C31 C34 C35 -2.0(4) . . . . ?
C32 C31 C34 C35 110.6(3) . . . . ?
C30 C31 C34 C33 -117.0(3) . . . . ?
C32 C31 C34 C33 -4.4(3) . . . . ?
C16 C15 C21 C19 1.3(6) . . . . ?
C7 C15 C21 C19 179.9(4) . . . . ?
C15 C21 C19 C18 -1.0(6) . . . . ?
C21 C19 C18 C17 -0.2(6) . . . . ?
C21 C19 C18 C20 -178.9(4) . . . . ?
F3 C20 C18 C19 -161.3(4) . . . . ?
F2 C20 C18 C19 77.9(6) . . . . ?
F1 C20 C18 C19 -40.9(6) . . . . ?
F3 C20 C18 C17 20.1(6) . . . . ?
F2 C20 C18 C17 -100.8(5) . . . . ?
F1 C20 C18 C17 140.4(4) . . . . ?
C19 C18 C17 C16 0.9(7) . . . . ?
C20 C18 C17 C16 179.6(4) . . . . ?
C18 C17 C16 C15 -0.5(7) . . . . ?
C21 C15 C16 C17 -0.6(6) . . . . ?
C7 C15 C16 C17 -179.0(4) . . . . ?
C2 N1 C8 C9 98.1(4) . . . . ?
C1 N1 C8 C9 -87.9(5) . . . . ?
C10 C9 C8 N1 156.2(4) . . . . ?
C14 C9 C8 N1 -25.3(6) . . . . ?
C16 C15 C7 O3 111.4(5) . . . . ?
C21 C15 C7 O3 -67.0(5) . . . . ?
C16 C15 C7 C4 -13.6(6) . . . . ?
C21 C15 C7 C4 168.0(4) . . . . ?
C41 C42 C37 C38 -0.1(6) . . . . ?
C41 C42 C37 C36 -178.9(4) . . . . ?
C39 C38 C37 C42 0.5(6) . . . . ?
C39 C38 C37 C36 179.4(4) . . . . ?
C14 C9 C10 C11 -0.5(6) . . . . ?
C8 C9 C10 C11 178.0(4) . . . . ?
C9 C14 C13 C12 0.2(7) . . . . ?
C1 C6 C5 C4 -101.3(4) . . . . ?
C3 C6 C5 C4 5.0(3) . . . . ?
O1 C2 C3 C6 -178.5(4) . . . . ?
N1 C2 C3 C6 5.7(4) . . . . ?
O1 C2 C3 C4 85.3(5) . . . . ?
N1 C2 C3 C4 -90.4(4) . . . . ?
C1 C6 C3 C2 -2.0(4) . . . . ?
C5 C6 C3 C2 -116.7(3) . . . . ?
C1 C6 C3 C4 109.7(3) . . . . ?
C5 C6 C3 C4 -5.0(3) . . . . ?
C37 C42 C41 C40 0.1(7) . . . . ?
C26 C25 C24 C23 0.5(7) . . . . ?
C28 C23 C24 C25 -0.7(7) . . . . ?
C29 C23 C24 C25 177.4(4) . . . . ?
O6 C29 C32 C33 165.0(3) . . . . ?
C23 C29 C32 C33 -69.7(5) . . . . ?
O6 C29 C32 C31 61.4(4) . . . . ?
C23 C29 C32 C31 -173.3(3) . . . . ?
C30 C31 C32 C29 -128.5(4) . . . . ?
C34 C31 C32 C29 124.7(4) . . . . ?
C30 C31 C32 C33 111.2(4) . . . . ?
C34 C31 C32 C33 4.4(3) . . . . ?
C27 C26 C22 F4 167.3(4) . . . . ?
C25 C26 C22 F4 -15.0(7) . . . . ?
C27 C26 C22 F5 -70.5(7) . . . . ?
C25 C26 C22 F5 107.2(6) . . . . ?
C27 C26 C22 F6 47.7(6) . . . . ?
C25 C26 C22 F6 -134.6(5) . . . . ?
C30 N2 C36 C37 95.3(5) . . . . ?
C35 N2 C36 C37 -88.5(5) . . . . ?
C42 C37 C36 N2 -22.0(6) . . . . ?
C38 C37 C36 N2 159.1(4) . . . . ?
C29 C32 C33 C34 -122.5(4) . . . . ?
C31 C32 C33 C34 -4.4(3) . . . . ?
C35 C34 C33 C32 -101.2(4) . . . . ?
C31 C34 C33 C32 4.4(3) . . . . ?
C37 C38 C39 C40 -0.9(7) . . . . ?
C9 C10 C11 C12 0.2(7) . . . . ?
O3 C7 C4 C5 163.0(3) . . . . ?
C15 C7 C4 C5 -71.8(5) . . . . ?
O3 C7 C4 C3 60.0(4) . . . . ?
C15 C7 C4 C3 -174.8(3) . . . . ?
C6 C5 C4 C7 -122.2(4) . . . . ?
C6 C5 C4 C3 -4.9(3) . . . . ?
C2 C3 C4 C7 -127.5(4) . . . . ?
C6 C3 C4 C7 125.3(4) . . . . ?
C2 C3 C4 C5 112.2(4) . . . . ?
C6 C3 C4 C5 5.0(3) . . . . ?
C10 C11 C12 C13 0.3(7) . . . . ?
C14 C13 C12 C11 -0.5(7) . . . . ?
C38 C39 C40 C41 0.9(7) . . . . ?
C42 C41 C40 C39 -0.5(7) . . . . ?
